data_4331756
loop_
_publ_author_name
'Krempner, C.'
'K\"ockerling, M.'
'Reinke, H.'
'Weichert, K.'

_publ_section_title
;
 Trisilane-1,3-diolato Complexes of Ti and Zr:&#x00A0; Syntheses and X-ray
 Crystal Structures&#x2020;
;
_journal_issue 8
_journal_name_full 'Inorganic Chemistry'
_journal_page_first 3203
_journal_page_last 3211
_journal_paper_doi 10.1021/ic0514997
_journal_volume 45
_journal_year 2006
_chemical_formula_sum 'C40 H84 F10 O5 Si14 Ti2'
_chemical_formula_weight 1324.13
_chemical_melting_point 435
_chemical_name_systematic
; 
 Bis-{\h^2^-[1,1,1,3,3,5,5,5-octamethyl-2,4-bis(trimethylsilyl)pentasilane-
2,4-diolato]}-\h^1^-bis(pentafluorophenyl)-\h^2^-oxo-dititanium  
;
_space_group_IT_number 2
_symmetry_cell_setting triclinic
_symmetry_space_group_name_Hall '-P 1'
_symmetry_space_group_name_H-M 'P -1'
_atom_sites_solution_hydrogens geom
_atom_sites_solution_primary direct
_atom_sites_solution_secondary difmap
_audit_creation_method SHELXL-97
_cell_angle_alpha 84.0470(10)
_cell_angle_beta 76.7210(10)
_cell_angle_gamma 62.4550(10)
_cell_formula_units_Z 1
_cell_length_a 12.7493(3)
_cell_length_b 12.7949(3)
_cell_length_c 12.9031(3)
_cell_measurement_reflns_used 9380
_cell_measurement_temperature 173(2)
_cell_measurement_theta_max 33.53
_cell_measurement_theta_min 3.10
_cell_volume 1816.34(8)
_computing_cell_refinement 'Bruker SMART'
_computing_data_collection 'Bruker SMART'
_computing_data_reduction 'Bruker SAINT'
_computing_molecular_graphics 'Bruker SHELXTL'
_computing_publication_material 'Bruker SHELXTL'
_computing_structure_refinement 'Bruker SHELXTL'
_computing_structure_solution 'Bruker SHELXTL/Patterson2'
_diffrn_ambient_temperature 173(2)
_diffrn_measured_fraction_theta_full 0.985
_diffrn_measured_fraction_theta_max 0.985
_diffrn_measurement_device_type 'Bruker X8Apex CCD'
_diffrn_measurement_method 'phi and omega scans'
_diffrn_radiation_monochromator graphite
_diffrn_radiation_source 'fine-focus sealed tube'
_diffrn_radiation_type MoK\a
_diffrn_radiation_wavelength 0.71073
_diffrn_reflns_av_R_equivalents 0.0397
_diffrn_reflns_av_sigmaI/netI 0.0276
_diffrn_reflns_limit_h_max 16
_diffrn_reflns_limit_h_min -16
_diffrn_reflns_limit_k_max 16
_diffrn_reflns_limit_k_min -16
_diffrn_reflns_limit_l_max 16
_diffrn_reflns_limit_l_min -16
_diffrn_reflns_number 53676
_diffrn_reflns_theta_full 27.50
_diffrn_reflns_theta_max 27.50
_diffrn_reflns_theta_min 3.10
_exptl_absorpt_coefficient_mu 0.509
_exptl_absorpt_correction_T_max 0.9184
_exptl_absorpt_correction_T_min 0.8339
_exptl_absorpt_correction_type multi-scan
_exptl_crystal_colour colourless
_exptl_crystal_density_diffrn 1.211
_exptl_crystal_description prism
_exptl_crystal_F_000 694
_exptl_crystal_size_max 0.37
_exptl_crystal_size_mid 0.28
_exptl_crystal_size_min 0.17
_refine_diff_density_max 0.534
_refine_diff_density_min -0.546
_refine_diff_density_rms 0.049
_refine_ls_extinction_method none
_refine_ls_goodness_of_fit_ref 1.028
_refine_ls_hydrogen_treatment constr
_refine_ls_matrix_type full
_refine_ls_number_parameters 322
_refine_ls_number_reflns 8233
_refine_ls_number_restraints 0
_refine_ls_restrained_S_all 1.028
_refine_ls_R_factor_all 0.0414
_refine_ls_R_factor_gt 0.0339
_refine_ls_shift/su_max 0.001
_refine_ls_shift/su_mean 0.000
_refine_ls_structure_factor_coef Fsqd
_refine_ls_weighting_details 'calc w=1/[\s^2^(Fo^2^)+(0.0427P)^2^+0.8254P] where P=(Fo^2^+2Fc^2^)/3'
_refine_ls_weighting_scheme calc
_refine_ls_wR_factor_gt 0.0878
_refine_ls_wR_factor_ref 0.0952
_reflns_number_gt 7068
_reflns_number_total 8233
_reflns_threshold_expression >2sigma(I)
_cod_data_source_file ic0514997sup1.cif
_cod_data_source_block w212(16)
_cod_depositor_comments
;
The following automatic conversions were performed:

'_symmetry_cell_setting' value 'Triclinic' changed to 'triclinic'
according to /home/saulius/struct/CIF-dictionaries/cif_core.dic
dictionary named 'cif_core.dic' version 2.4.2 from 2011-04-26.

Automatic conversion script
Id: cif_fix_values 1891 2012-01-12 08:04:46Z andrius 
;
_cod_original_cell_volume 1816.34(7)
_cod_original_sg_symbol_H-M 'P-1   '
_cod_database_code 4331756

loop_
_symmetry_equiv_pos_as_xyz
'x, y, z'
'-x, -y, -z'

loop_
_atom_site_label
_atom_site_type_symbol
_atom_site_fract_x
_atom_site_fract_y
_atom_site_fract_z
_atom_site_U_iso_or_equiv
_atom_site_adp_type
_atom_site_occupancy
_atom_site_symmetry_multiplicity
_atom_site_calc_flag
_atom_site_refinement_flags
Ti1 Ti 0.13468(2) 0.36227(2) 0.46745(2) 0.03048(8) Uani 1 1 d .
Si1 Si 0.18073(8) 0.03405(6) 0.27617(5) 0.0695(2) Uani 1 1 d .
Si2 Si 0.14698(4) 0.23094(4) 0.25653(3) 0.03297(10) Uani 1 1 d .
Si3 Si 0.31804(4) 0.25555(4) 0.16424(3) 0.03541(11) Uani 1 1 d .
Si4 Si 0.36331(4) 0.35532(4) 0.28003(3) 0.02911(10) Uani 1 1 d .
Si5 Si 0.55026(4) 0.23474(5) 0.32825(4) 0.04338(12) Uani 1 1 d .
Si6 Si -0.03058(5) 0.35492(5) 0.19468(4) 0.04754(13) Uani 1 1 d .
Si7 Si 0.34404(6) 0.54465(5) 0.22917(4) 0.04847(14) Uani 1 1 d .
F1 F 0.34303(12) 0.31066(14) 0.60974(10) 0.0662(3) Uani 1 1 d .
F2 F 0.38575(13) 0.19829(14) 0.79350(11) 0.0772(4) Uani 1 1 d .
F3 F 0.24598(14) 0.09801(13) 0.89886(10) 0.0813(5) Uani 1 1 d .
F4 F 0.06382(15) 0.10758(14) 0.81695(12) 0.0821(5) Uani 1 1 d .
F5 F 0.02095(12) 0.21825(12) 0.62969(10) 0.0640(3) Uani 1 1 d .
O1 O 0.0000 0.5000 0.5000 0.0517(5) Uani 1 2 d S
O2 O 0.25927(10) 0.38186(10) 0.39556(8) 0.0332(2) Uani 1 1 d .
O3 O 0.11467(11) 0.27485(11) 0.38455(9) 0.0406(3) Uani 1 1 d .
C1 C 0.18095(16) 0.26749(15) 0.61122(13) 0.0386(4) Uani 1 1 d .
C2 C 0.27216(17) 0.25969(17) 0.65705(14) 0.0445(4) Uani 1 1 d .
C3 C 0.29560(18) 0.20300(18) 0.75230(15) 0.0520(5) Uani 1 1 d .
C4 C 0.2253(2) 0.15237(17) 0.80534(15) 0.0561(6) Uani 1 1 d .
C5 C 0.1333(2) 0.15678(18) 0.76444(16) 0.0549(5) Uani 1 1 d .
C6 C 0.11381(18) 0.21420(16) 0.66808(14) 0.0450(4) Uani 1 1 d .
C7 C 0.2419(4) -0.0472(3) 0.1470(3) 0.1149(14) Uani 1 1 d .
H7A H 0.2542 -0.1286 0.1598 0.172 Uiso 1 1 calc R
H7B H 0.3192 -0.0474 0.1135 0.172 Uiso 1 1 calc R
H7C H 0.1844 -0.0083 0.0998 0.172 Uiso 1 1 calc R
C8 C 0.0315(4) 0.0364(4) 0.3416(3) 0.1267(16) Uani 1 1 d .
H8A H 0.0419 -0.0446 0.3512 0.190 Uiso 1 1 calc R
H8B H -0.0276 0.0796 0.2965 0.190 Uiso 1 1 calc R
H8C H 0.0024 0.0753 0.4111 0.190 Uiso 1 1 calc R
C9 C 0.2878(4) -0.0373(3) 0.3688(3) 0.1173(15) Uani 1 1 d .
H9A H 0.3042 -0.1201 0.3791 0.176 Uiso 1 1 calc R
H9B H 0.2517 0.0037 0.4375 0.176 Uiso 1 1 calc R
H9C H 0.3635 -0.0331 0.3383 0.176 Uiso 1 1 calc R
C10 C 0.4505(2) 0.1081(2) 0.1233(3) 0.0842(9) Uani 1 1 d .
H10A H 0.4302 0.0684 0.0758 0.126 Uiso 1 1 calc R
H10B H 0.4696 0.0596 0.1867 0.126 Uiso 1 1 calc R
H10C H 0.5207 0.1194 0.0861 0.126 Uiso 1 1 calc R
C11 C 0.2860(2) 0.3394(3) 0.03685(15) 0.0656(7) Uani 1 1 d .
H11A H 0.2679 0.2955 -0.0084 0.098 Uiso 1 1 calc R
H11B H 0.3570 0.3492 -0.0007 0.098 Uiso 1 1 calc R
H11C H 0.2166 0.4170 0.0535 0.098 Uiso 1 1 calc R
C12 C 0.5479(2) 0.0981(2) 0.3938(2) 0.0643(6) Uani 1 1 d .
H12A H 0.6258 0.0477 0.4140 0.097 Uiso 1 1 calc R
H12B H 0.5337 0.0553 0.3441 0.097 Uiso 1 1 calc R
H12C H 0.4831 0.1196 0.4576 0.097 Uiso 1 1 calc R
C13 C 0.67616(19) 0.1944(3) 0.2076(2) 0.0713(7) Uani 1 1 d .
H13A H 0.7535 0.1442 0.2287 0.107 Uiso 1 1 calc R
H13B H 0.6775 0.2663 0.1741 0.107 Uiso 1 1 calc R
H13C H 0.6633 0.1517 0.1568 0.107 Uiso 1 1 calc R
C14 C 0.5745(2) 0.3169(2) 0.42515(18) 0.0583(5) Uani 1 1 d .
H14A H 0.6523 0.2672 0.4457 0.087 Uiso 1 1 calc R
H14B H 0.5092 0.3371 0.4886 0.087 Uiso 1 1 calc R
H14C H 0.5746 0.3892 0.3918 0.087 Uiso 1 1 calc R
C15 C -0.0374(3) 0.2882(3) 0.0754(2) 0.0819(8) Uani 1 1 d .
H15A H -0.1119 0.3409 0.0505 0.123 Uiso 1 1 calc R
H15B H -0.0367 0.2118 0.0947 0.123 Uiso 1 1 calc R
H15C H 0.0327 0.2771 0.0185 0.123 Uiso 1 1 calc R
C16 C -0.0412(2) 0.5050(2) 0.16078(19) 0.0664(6) Uani 1 1 d .
H16A H -0.1160 0.5544 0.1353 0.100 Uiso 1 1 calc R
H16B H 0.0283 0.4981 0.1049 0.100 Uiso 1 1 calc R
H16C H -0.0415 0.5410 0.2243 0.100 Uiso 1 1 calc R
C17 C -0.1608(3) 0.3739(4) 0.3067(3) 0.1007(11) Uani 1 1 d .
H17A H -0.2368 0.4254 0.2839 0.151 Uiso 1 1 calc R
H17B H -0.1557 0.4095 0.3679 0.151 Uiso 1 1 calc R
H17C H -0.1580 0.2969 0.3270 0.151 Uiso 1 1 calc R
C18 C 0.2937(3) 0.6280(2) 0.3571(2) 0.0855(9) Uani 1 1 d .
H18A H 0.2838 0.7083 0.3415 0.128 Uiso 1 1 calc R
H18B H 0.3545 0.5880 0.4011 0.128 Uiso 1 1 calc R
H18C H 0.2164 0.6313 0.3955 0.128 Uiso 1 1 calc R
C19 C 0.2291(3) 0.6242(2) 0.1456(2) 0.0766(8) Uani 1 1 d .
H19A H 0.2250 0.7020 0.1269 0.115 Uiso 1 1 calc R
H19B H 0.1500 0.6335 0.1854 0.115 Uiso 1 1 calc R
H19C H 0.2519 0.5789 0.0804 0.115 Uiso 1 1 calc R
C20 C 0.4922(3) 0.5369(4) 0.1568(3) 0.1089(12) Uani 1 1 d .
H20A H 0.4819 0.6165 0.1366 0.163 Uiso 1 1 calc R
H20B H 0.5215 0.4883 0.0927 0.163 Uiso 1 1 calc R
H20C H 0.5509 0.5018 0.2033 0.163 Uiso 1 1 calc R

loop_
_atom_site_aniso_label
_atom_site_aniso_U_11
_atom_site_aniso_U_22
_atom_site_aniso_U_33
_atom_site_aniso_U_23
_atom_site_aniso_U_13
_atom_site_aniso_U_12
Ti1 0.02819(14) 0.03506(15) 0.02477(13) 0.00005(10) -0.00324(10) -0.01248(12)
Si1 0.1312(7) 0.0528(4) 0.0623(4) 0.0232(3) -0.0486(4) -0.0647(4)
Si2 0.0413(2) 0.0361(2) 0.0329(2) 0.00510(16) -0.01347(17) -0.0254(2)
Si3 0.0310(2) 0.0422(3) 0.0338(2) -0.01432(18) -0.00059(16) -0.0171(2)
Si4 0.0264(2) 0.0332(2) 0.0301(2) -0.00477(15) -0.00341(15) -0.01552(17)
Si5 0.0290(2) 0.0504(3) 0.0509(3) -0.0056(2) -0.01126(19) -0.0156(2)
Si6 0.0363(3) 0.0648(3) 0.0430(3) 0.0007(2) -0.0135(2) -0.0218(2)
Si7 0.0648(4) 0.0483(3) 0.0513(3) 0.0108(2) -0.0225(3) -0.0388(3)
F1 0.0628(8) 0.0978(10) 0.0516(7) 0.0066(6) -0.0182(6) -0.0461(8)
F2 0.0641(8) 0.0972(11) 0.0527(7) -0.0059(7) -0.0302(6) -0.0125(8)
F3 0.0920(10) 0.0697(9) 0.0399(6) 0.0176(6) -0.0180(6) -0.0030(8)
F4 0.0991(11) 0.0778(10) 0.0638(9) 0.0290(7) -0.0070(8) -0.0457(9)
F5 0.0714(8) 0.0784(9) 0.0572(7) 0.0175(6) -0.0164(6) -0.0484(7)
O1 0.0388(10) 0.0499(11) 0.0406(10) 0.0031(8) 0.0022(7) -0.0041(8)
O2 0.0332(6) 0.0386(6) 0.0296(5) -0.0063(4) -0.0029(4) -0.0182(5)
O3 0.0478(7) 0.0556(7) 0.0315(6) 0.0039(5) -0.0079(5) -0.0351(6)
C1 0.0407(9) 0.0351(8) 0.0304(8) -0.0009(6) -0.0055(6) -0.0099(7)
C2 0.0430(10) 0.0459(10) 0.0338(8) -0.0049(7) -0.0066(7) -0.0106(8)
C3 0.0451(10) 0.0516(11) 0.0361(9) -0.0076(8) -0.0134(8) 0.0014(9)
C4 0.0606(13) 0.0415(10) 0.0320(9) 0.0018(7) -0.0093(8) 0.0048(9)
C5 0.0629(13) 0.0409(10) 0.0420(10) 0.0085(8) -0.0007(9) -0.0141(9)
C6 0.0475(10) 0.0407(10) 0.0385(9) 0.0028(7) -0.0074(7) -0.0144(8)
C7 0.226(5) 0.0582(16) 0.089(2) 0.0012(14) -0.047(3) -0.081(2)
C8 0.199(4) 0.149(3) 0.119(3) 0.052(3) -0.050(3) -0.153(4)
C9 0.199(4) 0.0625(17) 0.125(3) 0.0468(18) -0.110(3) -0.063(2)
C10 0.0482(13) 0.0752(17) 0.115(2) -0.0649(17) -0.0050(13) -0.0089(12)
C11 0.0865(16) 0.112(2) 0.0294(9) 0.0023(10) -0.0075(9) -0.0731(16)
C12 0.0625(14) 0.0506(12) 0.0766(15) 0.0067(11) -0.0299(12) -0.0171(11)
C13 0.0334(10) 0.0942(19) 0.0772(16) -0.0253(13) 0.0018(10) -0.0222(11)
C14 0.0515(12) 0.0821(16) 0.0575(12) -0.0034(10) -0.0191(9) -0.0396(12)
C15 0.091(2) 0.0871(19) 0.0803(18) -0.0021(14) -0.0546(16) -0.0344(16)
C16 0.0641(14) 0.0504(12) 0.0569(13) -0.0033(9) -0.0124(10) -0.0022(11)
C17 0.0503(15) 0.154(3) 0.094(2) -0.004(2) 0.0060(14) -0.0524(18)
C18 0.137(3) 0.0498(13) 0.0865(19) -0.0066(12) -0.0513(18) -0.0423(16)
C19 0.107(2) 0.0526(13) 0.0893(18) 0.0208(12) -0.0571(17) -0.0396(14)
C20 0.097(2) 0.132(3) 0.129(3) 0.048(2) -0.021(2) -0.089(2)

loop_
_atom_type_symbol
_atom_type_description
_atom_type_scat_dispersion_real
_atom_type_scat_dispersion_imag
_atom_type_scat_source
C C 0.0033 0.0016 'International Tables Vol C Tables 4.2.6.8 and 6.1.1.4'
H H 0.0000 0.0000 'International Tables Vol C Tables 4.2.6.8 and 6.1.1.4'
O O 0.0106 0.0060 'International Tables Vol C Tables 4.2.6.8 and 6.1.1.4'
F F 0.0171 0.0103 'International Tables Vol C Tables 4.2.6.8 and 6.1.1.4'
Si Si 0.0817 0.0704 'International Tables Vol C Tables 4.2.6.8 and 6.1.1.4'
Ti Ti 0.2776 0.4457 'International Tables Vol C Tables 4.2.6.8 and 6.1.1.4'

loop_
_geom_angle_atom_site_label_1
_geom_angle_atom_site_label_2
_geom_angle_atom_site_label_3
_geom_angle
_geom_angle_site_symmetry_1
O2 Ti1 O3 104.99(5) .
O2 Ti1 O1 112.62(4) .
O3 Ti1 O1 111.22(4) .
O2 Ti1 C1 108.40(6) .
O3 Ti1 C1 109.66(6) .
O1 Ti1 C1 109.81(4) .
C7 Si1 C9 110.87(19) .
C7 Si1 C8 110.19(19) .
C9 Si1 C8 108.66(19) .
C7 Si1 Si2 112.92(10) .
C9 Si1 Si2 106.97(10) .
C8 Si1 Si2 107.04(14) .
O3 Si2 Si1 102.47(5) .
O3 Si2 Si6 103.68(5) .
Si1 Si2 Si6 113.28(3) .
O3 Si2 Si3 108.18(4) .
Si1 Si2 Si3 114.44(3) .
Si6 Si2 Si3 113.43(2) .
C10 Si3 C11 105.97(14) .
C10 Si3 Si2 110.31(10) .
C11 Si3 Si2 109.98(7) .
C10 Si3 Si4 110.68(8) .
C11 Si3 Si4 112.06(8) .
Si2 Si3 Si4 107.87(2) .
O2 Si4 Si5 104.93(4) .
O2 Si4 Si7 102.82(4) .
Si5 Si4 Si7 111.37(3) .
O2 Si4 Si3 107.21(4) .
Si5 Si4 Si3 111.75(2) .
Si7 Si4 Si3 117.48(2) .
C12 Si5 C14 108.90(11) .
C12 Si5 C13 109.88(13) .
C14 Si5 C13 109.48(11) .
C12 Si5 Si4 109.35(8) .
C14 Si5 Si4 108.89(8) .
C13 Si5 Si4 110.31(9) .
C17 Si6 C15 110.92(16) .
C17 Si6 C16 107.10(15) .
C15 Si6 C16 109.80(13) .
C17 Si6 Si2 107.03(12) .
C15 Si6 Si2 110.42(9) .
C16 Si6 Si2 111.50(8) .
C19 Si7 C20 109.27(16) .
C19 Si7 C18 108.71(14) .
C20 Si7 C18 109.43(18) .
C19 Si7 Si4 113.05(8) .
C20 Si7 Si4 110.99(12) .
C18 Si7 Si4 105.26(9) .
Ti1 O1 Ti1 180.0 2_566
Si4 O2 Ti1 146.17(7) .
Si2 O3 Ti1 143.25(7) .
C6 C1 C2 114.64(16) .
C6 C1 Ti1 120.24(13) .
C2 C1 Ti1 125.02(14) .
F1 C2 C1 120.25(16) .
F1 C2 C3 116.21(18) .
C1 C2 C3 123.53(19) .
F2 C3 C4 119.90(18) .
F2 C3 C2 121.0(2) .
C4 C3 C2 119.08(19) .
F3 C4 C3 119.9(2) .
F3 C4 C5 119.7(2) .
C3 C4 C5 120.46(18) .
F4 C5 C4 120.42(19) .
F4 C5 C6 121.3(2) .
C4 C5 C6 118.3(2) .
F5 C6 C1 118.92(16) .
F5 C6 C5 117.08(18) .
C1 C6 C5 123.99(19) .
Si1 C7 H7A 109.5 .
Si1 C7 H7B 109.5 .
H7A C7 H7B 109.5 .
Si1 C7 H7C 109.5 .
H7A C7 H7C 109.5 .
H7B C7 H7C 109.5 .
Si1 C8 H8A 109.5 .
Si1 C8 H8B 109.5 .
H8A C8 H8B 109.5 .
Si1 C8 H8C 109.5 .
H8A C8 H8C 109.5 .
H8B C8 H8C 109.5 .
Si1 C9 H9A 109.5 .
Si1 C9 H9B 109.5 .
H9A C9 H9B 109.5 .
Si1 C9 H9C 109.5 .
H9A C9 H9C 109.5 .
H9B C9 H9C 109.5 .
Si3 C10 H10A 109.5 .
Si3 C10 H10B 109.5 .
H10A C10 H10B 109.5 .
Si3 C10 H10C 109.5 .
H10A C10 H10C 109.5 .
H10B C10 H10C 109.5 .
Si3 C11 H11A 109.5 .
Si3 C11 H11B 109.5 .
H11A C11 H11B 109.5 .
Si3 C11 H11C 109.5 .
H11A C11 H11C 109.5 .
H11B C11 H11C 109.5 .
Si5 C12 H12A 109.5 .
Si5 C12 H12B 109.5 .
H12A C12 H12B 109.5 .
Si5 C12 H12C 109.5 .
H12A C12 H12C 109.5 .
H12B C12 H12C 109.5 .
Si5 C13 H13A 109.5 .
Si5 C13 H13B 109.5 .
H13A C13 H13B 109.5 .
Si5 C13 H13C 109.5 .
H13A C13 H13C 109.5 .
H13B C13 H13C 109.5 .
Si5 C14 H14A 109.5 .
Si5 C14 H14B 109.5 .
H14A C14 H14B 109.5 .
Si5 C14 H14C 109.5 .
H14A C14 H14C 109.5 .
H14B C14 H14C 109.5 .
Si6 C15 H15A 109.5 .
Si6 C15 H15B 109.5 .
H15A C15 H15B 109.5 .
Si6 C15 H15C 109.5 .
H15A C15 H15C 109.5 .
H15B C15 H15C 109.5 .
Si6 C16 H16A 109.5 .
Si6 C16 H16B 109.5 .
H16A C16 H16B 109.5 .
Si6 C16 H16C 109.5 .
H16A C16 H16C 109.5 .
H16B C16 H16C 109.5 .
Si6 C17 H17A 109.5 .
Si6 C17 H17B 109.5 .
H17A C17 H17B 109.5 .
Si6 C17 H17C 109.5 .
H17A C17 H17C 109.5 .
H17B C17 H17C 109.5 .
Si7 C18 H18A 109.5 .
Si7 C18 H18B 109.5 .
H18A C18 H18B 109.5 .
Si7 C18 H18C 109.5 .
H18A C18 H18C 109.5 .
H18B C18 H18C 109.5 .
Si7 C19 H19A 109.5 .
Si7 C19 H19B 109.5 .
H19A C19 H19B 109.5 .
Si7 C19 H19C 109.5 .
H19A C19 H19C 109.5 .
H19B C19 H19C 109.5 .
Si7 C20 H20A 109.5 .
Si7 C20 H20B 109.5 .
H20A C20 H20B 109.5 .
Si7 C20 H20C 109.5 .
H20A C20 H20C 109.5 .
H20B C20 H20C 109.5 .

loop_
_geom_bond_atom_site_label_1
_geom_bond_atom_site_label_2
_geom_bond_distance
_geom_bond_site_symmetry_2
Ti1 O2 1.7577(11) .
Ti1 O3 1.7601(12) .
Ti1 O1 1.8038(3) .
Ti1 C1 2.1528(16) .
Si1 C7 1.865(3) .
Si1 C9 1.869(3) .
Si1 C8 1.884(4) .
Si1 Si2 2.3475(7) .
Si2 O3 1.6970(12) .
Si2 Si6 2.3503(7) .
Si2 Si3 2.3745(6) .
Si3 C10 1.882(2) .
Si3 C11 1.886(2) .
Si3 Si4 2.3808(6) .
Si4 O2 1.6962(11) .
Si4 Si5 2.3515(6) .
Si4 Si7 2.3565(7) .
Si5 C12 1.872(2) .
Si5 C14 1.874(2) .
Si5 C13 1.876(2) .
Si6 C17 1.872(3) .
Si6 C15 1.873(3) .
Si6 C16 1.873(3) .
Si7 C19 1.861(2) .
Si7 C20 1.867(3) .
Si7 C18 1.876(3) .
F1 C2 1.350(2) .
F2 C3 1.348(2) .
F3 C4 1.346(2) .
F4 C5 1.339(3) .
F5 C6 1.363(2) .
O1 Ti1 1.8038(3) 2_566
C1 C6 1.372(3) .
C1 C2 1.381(3) .
C2 C3 1.382(3) .
C3 C4 1.362(3) .
C4 C5 1.369(3) .
C5 C6 1.390(3) .
C7 H7A 0.9800 .
C7 H7B 0.9800 .
C7 H7C 0.9800 .
C8 H8A 0.9800 .
C8 H8B 0.9800 .
C8 H8C 0.9800 .
C9 H9A 0.9800 .
C9 H9B 0.9800 .
C9 H9C 0.9800 .
C10 H10A 0.9800 .
C10 H10B 0.9800 .
C10 H10C 0.9800 .
C11 H11A 0.9800 .
C11 H11B 0.9800 .
C11 H11C 0.9800 .
C12 H12A 0.9800 .
C12 H12B 0.9800 .
C12 H12C 0.9800 .
C13 H13A 0.9800 .
C13 H13B 0.9800 .
C13 H13C 0.9800 .
C14 H14A 0.9800 .
C14 H14B 0.9800 .
C14 H14C 0.9800 .
C15 H15A 0.9800 .
C15 H15B 0.9800 .
C15 H15C 0.9800 .
C16 H16A 0.9800 .
C16 H16B 0.9800 .
C16 H16C 0.9800 .
C17 H17A 0.9800 .
C17 H17B 0.9800 .
C17 H17C 0.9800 .
C18 H18A 0.9800 .
C18 H18B 0.9800 .
C18 H18C 0.9800 .
C19 H19A 0.9800 .
C19 H19B 0.9800 .
C19 H19C 0.9800 .
C20 H20A 0.9800 .
C20 H20B 0.9800 .
C20 H20C 0.9800 .

loop_
_geom_torsion_atom_site_label_1
_geom_torsion_atom_site_label_2
_geom_torsion_atom_site_label_3
_geom_torsion_atom_site_label_4
_geom_torsion
_geom_torsion_site_symmetry_4
C7 Si1 Si2 O3 -171.22(17) .
C9 Si1 Si2 O3 -48.97(17) .
C8 Si1 Si2 O3 67.35(14) .
C7 Si1 Si2 Si6 77.76(17) .
C9 Si1 Si2 Si6 -159.99(16) .
C8 Si1 Si2 Si6 -43.67(14) .
C7 Si1 Si2 Si3 -54.38(17) .
C9 Si1 Si2 Si3 67.86(17) .
C8 Si1 Si2 Si3 -175.82(13) .
O3 Si2 Si3 C10 113.78(11) .
Si1 Si2 Si3 C10 0.28(11) .
Si6 Si2 Si3 C10 -131.79(10) .
O3 Si2 Si3 C11 -129.69(10) .
Si1 Si2 Si3 C11 116.81(9) .
Si6 Si2 Si3 C11 -15.26(9) .
O3 Si2 Si3 Si4 -7.21(6) .
Si1 Si2 Si3 Si4 -120.71(3) .
Si6 Si2 Si3 Si4 107.22(3) .
C10 Si3 Si4 O2 -121.33(13) .
C11 Si3 Si4 O2 120.62(10) .
Si2 Si3 Si4 O2 -0.57(5) .
C10 Si3 Si4 Si5 -6.88(13) .
C11 Si3 Si4 Si5 -124.93(9) .
Si2 Si3 Si4 Si5 113.88(3) .
C10 Si3 Si4 Si7 123.64(12) .
C11 Si3 Si4 Si7 5.59(9) .
Si2 Si3 Si4 Si7 -115.60(3) .
O2 Si4 Si5 C12 57.93(10) .
Si7 Si4 Si5 C12 168.48(9) .
Si3 Si4 Si5 C12 -57.92(9) .
O2 Si4 Si5 C14 -60.95(9) .
Si7 Si4 Si5 C14 49.60(8) .
Si3 Si4 Si5 C14 -176.80(8) .
O2 Si4 Si5 C13 178.88(10) .
Si7 Si4 Si5 C13 -70.57(10) .
Si3 Si4 Si5 C13 63.03(10) .
O3 Si2 Si6 C17 -38.47(14) .
Si1 Si2 Si6 C17 71.81(14) .
Si3 Si2 Si6 C17 -155.56(13) .
O3 Si2 Si6 C15 -159.30(12) .
Si1 Si2 Si6 C15 -49.02(12) .
Si3 Si2 Si6 C15 83.61(12) .
O3 Si2 Si6 C16 78.35(9) .
Si1 Si2 Si6 C16 -171.37(8) .
Si3 Si2 Si6 C16 -38.74(9) .
O2 Si4 Si7 C19 -89.04(13) .
Si5 Si4 Si7 C19 159.08(12) .
Si3 Si4 Si7 C19 28.38(12) .
O2 Si4 Si7 C20 147.78(15) .
Si5 Si4 Si7 C20 35.89(15) .
Si3 Si4 Si7 C20 -94.81(15) .
O2 Si4 Si7 C18 29.48(12) .
Si5 Si4 Si7 C18 -82.40(12) .
Si3 Si4 Si7 C18 146.90(12) .
O2 Ti1 O1 Ti1 -72(4) 2_566
O3 Ti1 O1 Ti1 171(4) 2_566
C1 Ti1 O1 Ti1 49(4) 2_566
Si5 Si4 O2 Ti1 -115.70(12) .
Si7 Si4 O2 Ti1 127.72(12) .
Si3 Si4 O2 Ti1 3.25(14) .
O3 Ti1 O2 Si4 2.88(15) .
O1 Ti1 O2 Si4 -118.29(12) .
C1 Ti1 O2 Si4 120.01(13) .
Si1 Si2 O3 Ti1 142.94(13) .
Si6 Si2 O3 Ti1 -99.00(13) .
Si3 Si2 O3 Ti1 21.71(15) .
O2 Ti1 O3 Si2 -20.02(15) .
O1 Ti1 O3 Si2 102.06(13) .
C1 Ti1 O3 Si2 -136.29(13) .
O2 Ti1 C1 C6 -163.20(13) .
O3 Ti1 C1 C6 -49.10(15) .
O1 Ti1 C1 C6 73.39(14) .
O2 Ti1 C1 C2 20.47(16) .
O3 Ti1 C1 C2 134.57(15) .
O1 Ti1 C1 C2 -102.94(14) .
C6 C1 C2 F1 -178.72(16) .
Ti1 C1 C2 F1 -2.2(2) .
C6 C1 C2 C3 0.1(3) .
Ti1 C1 C2 C3 176.65(14) .
F1 C2 C3 F2 -1.0(3) .
C1 C2 C3 F2 -179.87(17) .
F1 C2 C3 C4 178.37(17) .
C1 C2 C3 C4 -0.5(3) .
F2 C3 C4 F3 0.1(3) .
C2 C3 C4 F3 -179.21(17) .
F2 C3 C4 C5 179.86(18) .
C2 C3 C4 C5 0.5(3) .
F3 C4 C5 F4 0.1(3) .
C3 C4 C5 F4 -179.61(18) .
F3 C4 C5 C6 179.59(17) .
C3 C4 C5 C6 -0.1(3) .
C2 C1 C6 F5 179.37(16) .
Ti1 C1 C6 F5 2.7(2) .
C2 C1 C6 C5 0.3(3) .
Ti1 C1 C6 C5 -176.42(15) .
F4 C5 C6 F5 0.1(3) .
C4 C5 C6 F5 -179.39(18) .
F4 C5 C6 C1 179.18(18) .
C4 C5 C6 C1 -0.3(3) .
